data_1515317
loop_
_publ_author_name
'Johnston, Priscilla'
'Izgorodina, Ekaterina I.'
'Saito, Kei'

_publ_section_title
;
 The interplay between hydrogen bonding and \p-\p stacking interactions in
 the crystal packing of N1-thyminyl derivatives, and implications for the
 photo-chemical [2\p + 2\p]-cycloaddition of thyminyl compounds.
;
_journal_issue 12
_journal_name_full
'Photochemical &amp; photobiological sciences : Official journal of the European Photochemistry Association and the European Society for Photobiology'
_journal_page_first 1938
_journal_page_last 1951
_journal_paper_doi 10.1039/c2pp25228g
_journal_volume 11
_journal_year 2012
_chemical_formula_moiety 'C20 H26 N4 O8, 2(H2 O)'
_chemical_formula_sum 'C20 H30 N4 O10'
_chemical_formula_weight 486.48
_chemical_name_common ButBisThyPropOic_Compound9
_chemical_name_systematic
;
ButBisThyPropOic
;
_space_group_IT_number 2
_symmetry_cell_setting triclinic
_symmetry_space_group_name_Hall '-P 1'
_symmetry_space_group_name_H-M 'P -1'
_atom_sites_solution_hydrogens geom
_atom_sites_solution_primary direct
_atom_sites_solution_secondary difmap
_audit_creation_method SHELXL-97
_cell_angle_alpha 96.93(3)
_cell_angle_beta 111.13(3)
_cell_angle_gamma 101.53(3)
_cell_formula_units_Z 1
_cell_length_a 7.6000(15)
_cell_length_b 8.9000(18)
_cell_length_c 9.4500(19)
_cell_measurement_temperature 173(2)
_cell_volume 571.1(3)
_computing_cell_refinement XDS
_computing_data_collection 'Blu Ice'
_computing_data_reduction XDS
_computing_molecular_graphics X-Seed
_computing_publication_material CIFTAB
_computing_structure_refinement 'SHELXL-97 (Sheldrick, 1997)'
_computing_structure_solution 'SHELXS-97 (Sheldrick, 1990)'
_diffrn_ambient_temperature 173(2)
_diffrn_measured_fraction_theta_full 0.923
_diffrn_measured_fraction_theta_max 0.923
_diffrn_measurement_device_type '\f goniostat with quantum 210r detector'
_diffrn_measurement_method 'f scan'
_diffrn_radiation_monochromator 'silicon double crystal'
_diffrn_radiation_source 'MX1 Beamline, Australian Synchrotron'
_diffrn_radiation_type synchrotron
_diffrn_radiation_wavelength 0.71069
_diffrn_reflns_av_R_equivalents 0.0760
_diffrn_reflns_av_sigmaI/netI 0.0653
_diffrn_reflns_limit_h_max 9
_diffrn_reflns_limit_h_min -9
_diffrn_reflns_limit_k_max 10
_diffrn_reflns_limit_k_min -10
_diffrn_reflns_limit_l_max 11
_diffrn_reflns_limit_l_min -11
_diffrn_reflns_number 7078
_diffrn_reflns_theta_full 24.99
_diffrn_reflns_theta_max 24.99
_diffrn_reflns_theta_min 2.98
_exptl_absorpt_coefficient_mu 0.114
_exptl_absorpt_correction_T_max 0.9989
_exptl_absorpt_correction_T_min 0.9921
_exptl_crystal_colour Colourless
_exptl_crystal_density_diffrn 1.415
_exptl_crystal_density_method 'not measured'
_exptl_crystal_description prism
_exptl_crystal_F_000 258
_exptl_crystal_size_max 0.07
_exptl_crystal_size_mid 0.03
_exptl_crystal_size_min 0.01
_refine_diff_density_max 0.286
_refine_diff_density_min -0.235
_refine_diff_density_rms 0.052
_refine_ls_extinction_method none
_refine_ls_goodness_of_fit_ref 1.084
_refine_ls_hydrogen_treatment mixed
_refine_ls_matrix_type full
_refine_ls_number_parameters 167
_refine_ls_number_reflns 1856
_refine_ls_number_restraints 3
_refine_ls_restrained_S_all 1.084
_refine_ls_R_factor_all 0.0536
_refine_ls_R_factor_gt 0.0502
_refine_ls_shift/su_max 0.001
_refine_ls_shift/su_mean 0.000
_refine_ls_structure_factor_coef Fsqd
_refine_ls_weighting_details 'calc w=1/[\s^2^(Fo^2^)+(0.0602P)^2^+0.2804P] where P=(Fo^2^+2Fc^2^)/3'
_refine_ls_weighting_scheme calc
_refine_ls_wR_factor_gt 0.1319
_refine_ls_wR_factor_ref 0.1346
_reflns_number_gt 1687
_reflns_number_total 1856
_reflns_threshold_expression >2sigma(I)
_cod_data_source_file c2pp25228g.txt
_cod_data_source_block ButBisThyPropOic_Cmpd9
_cod_original_cell_volume 571.1(2)
_cod_original_sg_symbol_H-M P-1
_cod_database_code 1515317

loop_
_symmetry_equiv_pos_as_xyz
'x, y, z'
'-x, -y, -z'

loop_
_atom_site_label
_atom_site_type_symbol
_atom_site_fract_x
_atom_site_fract_y
_atom_site_fract_z
_atom_site_U_iso_or_equiv
_atom_site_adp_type
_atom_site_occupancy
_atom_site_symmetry_multiplicity
_atom_site_calc_flag
_atom_site_refinement_flags
N1 N 0.2393(2) 0.34296(18) 0.40716(18) 0.0195(4) Uani 1 1 d .
C2 C 0.2544(2) 0.3328(2) 0.5548(2) 0.0189(4) Uani 1 1 d .
N3 N 0.2572(2) 0.46853(17) 0.64615(17) 0.0174(4) Uani 1 1 d .
C4 C 0.2465(2) 0.6097(2) 0.5975(2) 0.0182(4) Uani 1 1 d .
C5 C 0.2289(2) 0.6109(2) 0.4404(2) 0.0189(4) Uani 1 1 d .
C6 C 0.2242(2) 0.4777(2) 0.3531(2) 0.0199(4) Uani 1 1 d .
H6 H 0.2098 0.4772 0.2489 0.024 Uiso 1 1 calc R
O7 O 0.2647(2) 0.21251(15) 0.60311(16) 0.0272(4) Uani 1 1 d .
O8 O 0.25065(19) 0.72356(14) 0.68798(15) 0.0242(4) Uani 1 1 d .
C9 C 0.2142(3) 0.7590(2) 0.3818(2) 0.0246(4) Uani 1 1 d .
H9A H 0.1860 0.7387 0.2705 0.037 Uiso 1 1 calc R
H9B H 0.3382 0.8396 0.4375 0.037 Uiso 1 1 calc R
H9C H 0.1088 0.7957 0.3990 0.037 Uiso 1 1 calc R
C10 C 0.2400(3) 0.2011(2) 0.3080(2) 0.0261(5) Uani 1 1 d .
H10A H 0.3344 0.1495 0.3724 0.031 Uiso 1 1 calc R
H10B H 0.2850 0.2331 0.2274 0.031 Uiso 1 1 calc R
C11 C 0.0407(3) 0.0839(2) 0.2296(2) 0.0242(4) Uani 1 1 d .
H11A H 0.0585 -0.0201 0.1971 0.029 Uiso 1 1 calc R
H11B H -0.0198 0.0744 0.3061 0.029 Uiso 1 1 calc R
C12 C -0.0971(3) 0.1270(2) 0.0899(2) 0.0232(4) Uani 1 1 d .
O13 O -0.0575(2) 0.24318(15) 0.04132(16) 0.0293(4) Uani 1 1 d .
O14 O -0.2655(2) 0.01775(16) 0.02364(17) 0.0302(4) Uani 1 1 d .
C15 C 0.2774(2) 0.4622(2) 0.8062(2) 0.0198(4) Uani 1 1 d .
H15A H 0.2122 0.3552 0.8089 0.024 Uiso 1 1 calc R
H15B H 0.2113 0.5359 0.8400 0.024 Uiso 1 1 calc R
C16 C 0.4910(2) 0.5049(2) 0.9180(2) 0.0212(4) Uani 1 1 d .
H16A H 0.5578 0.4323 0.8837 0.025 Uiso 1 1 calc R
H16B H 0.5559 0.6127 0.9171 0.025 Uiso 1 1 calc R
O1W O -0.50888(19) 0.02331(15) -0.25123(16) 0.0264(4) Uani 1 1 d D
H2W H -0.584(3) 0.095(2) -0.282(3) 0.058(8) Uiso 1 1 d D
H3W H -0.608(3) -0.0687(17) -0.267(3) 0.057(8) Uiso 1 1 d D
H14 H -0.339(5) 0.050(3) -0.068(4) 0.059(8) Uiso 1 1 d .

loop_
_atom_site_aniso_label
_atom_site_aniso_U_11
_atom_site_aniso_U_22
_atom_site_aniso_U_33
_atom_site_aniso_U_23
_atom_site_aniso_U_13
_atom_site_aniso_U_12
N1 0.0153(7) 0.0259(8) 0.0181(9) 0.0030(6) 0.0062(6) 0.0092(6)
C2 0.0120(8) 0.0247(9) 0.0191(10) 0.0049(7) 0.0036(7) 0.0070(7)
N3 0.0148(7) 0.0224(8) 0.0139(8) 0.0040(6) 0.0040(6) 0.0056(6)
C4 0.0100(8) 0.0214(9) 0.0215(11) 0.0044(7) 0.0051(7) 0.0029(6)
C5 0.0112(8) 0.0250(9) 0.0188(10) 0.0061(7) 0.0042(7) 0.0033(7)
C6 0.0120(8) 0.0316(10) 0.0178(10) 0.0076(7) 0.0068(7) 0.0062(7)
O7 0.0300(7) 0.0257(7) 0.0262(8) 0.0091(6) 0.0071(6) 0.0139(6)
O8 0.0278(7) 0.0210(7) 0.0238(8) 0.0024(5) 0.0120(6) 0.0044(5)
C9 0.0222(9) 0.0261(10) 0.0233(11) 0.0088(7) 0.0070(8) 0.0036(7)
C10 0.0263(10) 0.0326(11) 0.0243(12) 0.0037(8) 0.0124(8) 0.0152(8)
C11 0.0274(10) 0.0250(9) 0.0234(11) 0.0038(7) 0.0112(8) 0.0121(8)
C12 0.0274(10) 0.0241(9) 0.0214(11) 0.0015(7) 0.0124(8) 0.0106(7)
O13 0.0342(8) 0.0277(7) 0.0242(8) 0.0068(6) 0.0092(6) 0.0082(6)
O14 0.0272(8) 0.0302(8) 0.0289(9) 0.0062(6) 0.0072(6) 0.0058(6)
C15 0.0168(9) 0.0258(9) 0.0162(10) 0.0059(7) 0.0064(7) 0.0038(7)
C16 0.0168(9) 0.0292(10) 0.0159(10) 0.0061(7) 0.0057(7) 0.0031(7)
O1W 0.0225(7) 0.0244(7) 0.0323(8) 0.0091(6) 0.0091(6) 0.0079(5)

loop_
_atom_type_symbol
_atom_type_description
_atom_type_scat_dispersion_real
_atom_type_scat_dispersion_imag
_atom_type_scat_source
C C 0.0033 0.0016 'International Tables Vol C Tables 4.2.6.8 and 6.1.1.4'
H H 0.0000 0.0000 'International Tables Vol C Tables 4.2.6.8 and 6.1.1.4'
N N 0.0061 0.0033 'International Tables Vol C Tables 4.2.6.8 and 6.1.1.4'
O O 0.0106 0.0060 'International Tables Vol C Tables 4.2.6.8 and 6.1.1.4'

loop_
_geom_angle_atom_site_label_1
_geom_angle_atom_site_label_2
_geom_angle_atom_site_label_3
_geom_angle
_geom_angle_site_symmetry_1
C6 N1 C2 121.90(15) .
C6 N1 C10 121.06(15) .
C2 N1 C10 117.03(15) .
O7 C2 N1 122.38(16) .
O7 C2 N3 121.87(17) .
N1 C2 N3 115.76(15) .
C2 N3 C4 124.50(15) .
C2 N3 C15 117.04(14) .
C4 N3 C15 118.44(15) .
O8 C4 N3 119.35(16) .
O8 C4 C5 124.12(16) .
N3 C4 C5 116.53(15) .
C6 C5 C4 118.09(17) .
C6 C5 C9 123.28(17) .
C4 C5 C9 118.63(16) .
C5 C6 N1 123.20(17) .
N1 C10 C11 113.09(15) .
C12 C11 C10 113.97(16) .
O13 C12 O14 124.19(19) .
O13 C12 C11 124.68(18) .
O14 C12 C11 111.09(16) .
N3 C15 C16 111.62(14) .
C16 C16 C15 110.90(18) 2_667

loop_
_geom_bond_atom_site_label_1
_geom_bond_atom_site_label_2
_geom_bond_distance
_geom_bond_site_symmetry_2
N1 C6 1.368(2) .
N1 C2 1.374(2) .
N1 C10 1.481(2) .
C2 O7 1.219(2) .
C2 N3 1.390(2) .
N3 C4 1.397(2) .
N3 C15 1.474(2) .
C4 O8 1.232(2) .
C4 C5 1.444(3) .
C5 C6 1.347(3) .
C5 C9 1.499(2) .
C10 C11 1.518(3) .
C11 C12 1.507(3) .
C12 O13 1.209(2) .
C12 O14 1.324(2) .
C15 C16 1.522(2) .
C16 C16 1.520(3) 2_667
